data_4514395
loop_
_publ_author_name
'Yuan, Hongmei'
'Brennessel, William W.'
'Jones, William D.'

_publ_section_title
;
 Effect of Carboxylate Ligands on Alkane Dehydrogenation with (dmPhebox)Ir
 Complexes
;
_journal_issue 3
_journal_name_full 'ACS Catalysis'
_journal_page_first 2326
_journal_paper_doi 10.1021/acscatal.7b04057
_journal_volume 8
_journal_year 2018
_chemical_formula_moiety 'C28 H43 Ir N2 O7'
_chemical_formula_sum 'C28 H43 Ir N2 O7'
_chemical_formula_weight 711.84
_chemical_name_common jonhy12
_space_group_crystal_system monoclinic
_space_group_IT_number 14
_space_group_name_Hall '-P 2ybc'
_space_group_name_H-M_alt 'P 1 21/c 1'
_symmetry_space_group_name_Hall '-P 2ybc'
_symmetry_space_group_name_H-M 'P 1 21/c 1'
_atom_sites_solution_hydrogens mixed
_atom_sites_solution_primary dual
_atom_sites_solution_secondary difmap
_audit_creation_method SHELXL-2017/1
_cell_angle_alpha 90
_cell_angle_beta 100.3105(10)
_cell_angle_gamma 90
_cell_formula_units_Z 4
_cell_length_a 17.9996(9)
_cell_length_b 11.5553(6)
_cell_length_c 15.0325(8)
_cell_measurement_reflns_used 4052
_cell_measurement_temperature 173(2)
_cell_measurement_theta_max 23.22
_cell_measurement_theta_min 2.24
_cell_volume 3076.1(3)
_computing_cell_refinement 'SAINT (Bruker, 2013)'
_computing_data_collection 'APEX3 (Bruker, 2017)'
_computing_data_reduction 'SAINT (Bruker, 2013)'
_computing_molecular_graphics 'SHELXTL (Sheldrick, 2008)'
_computing_publication_material 'SHELXTL (Sheldrick, 2008)'
_computing_structure_refinement 'SHELXL-2017/1 (Sheldrick, 2015b)'
_computing_structure_solution 'SHELXT-2014/5 (Sheldrick, 2015a)'
_diffrn_ambient_temperature 173(2)
_diffrn_measured_fraction_theta_full 1.000
_diffrn_measured_fraction_theta_max 0.999
_diffrn_measurement_device_type 'Bruker SMART APEX II CCD platform'
_diffrn_measurement_method '\w scans'
_diffrn_radiation_type MoK\a
_diffrn_radiation_wavelength 0.71073
_diffrn_reflns_av_R_equivalents 0.0983
_diffrn_reflns_av_unetI/netI 0.0610
_diffrn_reflns_Laue_measured_fraction_full 1.000
_diffrn_reflns_Laue_measured_fraction_max 0.999
_diffrn_reflns_limit_h_max 22
_diffrn_reflns_limit_h_min -22
_diffrn_reflns_limit_k_max 14
_diffrn_reflns_limit_k_min -14
_diffrn_reflns_limit_l_max 18
_diffrn_reflns_limit_l_min -18
_diffrn_reflns_number 40027
_diffrn_reflns_point_group_measured_fraction_full 1.000
_diffrn_reflns_point_group_measured_fraction_max 0.999
_diffrn_reflns_theta_full 26.373
_diffrn_reflns_theta_max 26.392
_diffrn_reflns_theta_min 2.104
_diffrn_source 'fine-focus sealed tube'
_exptl_absorpt_coefficient_mu 4.384
_exptl_absorpt_correction_T_max 0.6465
_exptl_absorpt_correction_T_min 0.5027
_exptl_absorpt_correction_type multi-scan
_exptl_absorpt_process_details 'SADABS-2016/2 (Krause et al., 2015)'
_exptl_crystal_colour orange
_exptl_crystal_density_diffrn 1.537
_exptl_crystal_description plate
_exptl_crystal_F_000 1432
_exptl_crystal_size_max 0.22
_exptl_crystal_size_mid 0.20
_exptl_crystal_size_min 0.08
_refine_diff_density_max 1.398
_refine_diff_density_min -0.771
_refine_diff_density_rms 0.128
_refine_ls_extinction_method none
_refine_ls_goodness_of_fit_ref 1.022
_refine_ls_hydrogen_treatment constr
_refine_ls_matrix_type full
_refine_ls_number_parameters 387
_refine_ls_number_reflns 6310
_refine_ls_number_restraints 38
_refine_ls_restrained_S_all 1.019
_refine_ls_R_factor_all 0.0731
_refine_ls_R_factor_gt 0.0410
_refine_ls_shift/su_max 0.001
_refine_ls_shift/su_mean 0.000
_refine_ls_structure_factor_coef Fsqd
_refine_ls_weighting_details 'w=1/[\s^2^(Fo^2^)+(0.0226P)^2^+6.2821P] where P=(Fo^2^+2Fc^2^)/3'
_refine_ls_weighting_scheme calc
_refine_ls_wR_factor_gt 0.0739
_refine_ls_wR_factor_ref 0.0849
_reflns_Friedel_coverage 0.000
_reflns_number_gt 4366
_reflns_number_total 6310
_reflns_threshold_expression 'I > 2\s(I)'
_cod_data_source_file cs7b04057_si_002.cif
_cod_data_source_block 1c
_cod_depositor_comments 'Adding full bibliography for 4514394--4514397.cif.'
_cod_database_code 4514395
_shelx_shelxl_version_number 2017/1
_shelx_space_group_comment
; 
The symmetry employed for this shelxl refinement is uniquely defined 
by the following loop, which should always be used as a source of 
symmetry information in preference to the above space-group names. 
They are only intended as comments. 
;
_shelx_estimated_absorpt_t_min 0.446
_shelx_estimated_absorpt_t_max 0.721

loop_
_space_group_symop_operation_xyz
'x, y, z'
'-x, y+1/2, -z+1/2'
'-x, -y, -z'
'x, -y-1/2, z-1/2'

loop_
_atom_site_label
_atom_site_type_symbol
_atom_site_fract_x
_atom_site_fract_y
_atom_site_fract_z
_atom_site_U_iso_or_equiv
_atom_site_adp_type
_atom_site_occupancy
_atom_site_site_symmetry_order
_atom_site_calc_flag
_atom_site_refinement_flags_posn
_atom_site_refinement_flags_adp
_atom_site_refinement_flags_occupancy
_atom_site_disorder_assembly
_atom_site_disorder_group
Ir1 Ir 0.71706(2) 0.51389(2) 0.25248(2) 0.03871(9) Uani 1 1 d . . . . .
O1 O 0.6143(2) 0.5536(4) 0.2876(3) 0.0448(11) Uani 1 1 d . . . . .
O2 O 0.5631(9) 0.3779(7) 0.2602(13) 0.072(4) Uani 0.586(17) 1 d D . P A 1
O2' O 0.5471(13) 0.4116(16) 0.2112(12) 0.072(4) Uani 0.414(17) 1 d D . P A 5
O3 O 0.8213(2) 0.4829(4) 0.2212(3) 0.0480(11) Uani 1 1 d . . . . .
O4 O 0.8127(3) 0.2975(5) 0.1921(4) 0.089(2) Uani 1 1 d . . . . .
O5 O 0.7141(2) 0.8075(4) 0.0988(3) 0.0494(11) Uani 1 1 d . . . . .
O6 O 0.8309(3) 0.4992(4) 0.5154(3) 0.0672(14) Uani 1 1 d . . . . .
O7 O 0.6726(3) 0.3583(4) 0.1766(3) 0.0729(15) Uani 1 1 d . . . . .
H7A H 0.633319 0.335495 0.195403 0.109 Uiso 1 1 d R U . . .
H7B H 0.705969 0.305405 0.185123 0.109 Uiso 1 1 d R U . . .
N1 N 0.6942(3) 0.6286(4) 0.1476(3) 0.0405(12) Uani 1 1 d . . . . .
N2 N 0.7593(3) 0.4540(4) 0.3824(3) 0.0472(13) Uani 1 1 d . . . . .
C1 C 0.5580(4) 0.4867(6) 0.2739(5) 0.0511(17) Uani 1 1 d D . . . .
C2 C 0.4859(4) 0.5317(6) 0.3026(4) 0.0500(17) Uani 1 1 d . . . . .
C3 C 0.4421(5) 0.4298(8) 0.3323(8) 0.114(4) Uani 1 1 d . . . . .
H3A H 0.473440 0.390173 0.383326 0.171 Uiso 1 1 calc R U . . .
H3B H 0.428802 0.375537 0.281882 0.171 Uiso 1 1 calc R U . . .
H3C H 0.395883 0.458225 0.350915 0.171 Uiso 1 1 calc R U . . .
C4 C 0.5015(4) 0.6211(8) 0.3777(5) 0.083(3) Uani 1 1 d . . . . .
H4A H 0.525520 0.689162 0.356119 0.125 Uiso 1 1 calc R U . . .
H4B H 0.535218 0.587863 0.429888 0.125 Uiso 1 1 calc R U . . .
H4C H 0.453876 0.644085 0.395622 0.125 Uiso 1 1 calc R U . . .
C5 C 0.4368(5) 0.5897(8) 0.2207(6) 0.094(3) Uani 1 1 d . . . . .
H5A H 0.462321 0.659450 0.204317 0.142 Uiso 1 1 calc R U . . .
H5B H 0.387938 0.610990 0.235992 0.142 Uiso 1 1 calc R U . . .
H5C H 0.428971 0.535850 0.169548 0.142 Uiso 1 1 calc R U . . .
C6 C 0.8485(4) 0.3890(6) 0.2030(5) 0.0520(18) Uani 1 1 d D . . . .
C7 C 0.9357(5) 0.3949(18) 0.2170(13) 0.051(4) Uani 0.59(3) 1 d D . P B 1
C8 C 0.9538(11) 0.469(2) 0.1400(18) 0.092(8) Uani 0.59(3) 1 d D . P B 1
H8A H 0.940702 0.425839 0.083030 0.138 Uiso 0.59(3) 1 calc R U P B 1
H8B H 1.007828 0.486875 0.151072 0.138 Uiso 0.59(3) 1 calc R U P B 1
H8C H 0.924535 0.540454 0.136208 0.138 Uiso 0.59(3) 1 calc R U P B 1
C9 C 0.9706(10) 0.4493(17) 0.3072(16) 0.085(6) Uani 0.59(3) 1 d D U P B 1
H9A H 0.952296 0.528871 0.309673 0.127 Uiso 0.59(3) 1 calc R U P B 1
H9B H 1.025724 0.449729 0.313163 0.127 Uiso 0.59(3) 1 calc R U P B 1
H9C H 0.956234 0.404196 0.356640 0.127 Uiso 0.59(3) 1 calc R U P B 1
C10 C 0.967(2) 0.2735(17) 0.2119(19) 0.097(4) Uani 0.59(3) 1 d D . P B 1
H10A H 0.947396 0.223170 0.254691 0.145 Uiso 0.59(3) 1 calc R U P B 1
H10B H 1.022367 0.275899 0.227281 0.145 Uiso 0.59(3) 1 calc R U P B 1
H10C H 0.951888 0.243247 0.150453 0.145 Uiso 0.59(3) 1 calc R U P B 1
C7' C 0.9316(7) 0.383(2) 0.1892(17) 0.051(4) Uani 0.41(3) 1 d D . P B 5
C8' C 0.9370(18) 0.406(3) 0.0913(19) 0.086(9) Uani 0.41(3) 1 d D . P B 5
H8D H 0.923942 0.335981 0.055681 0.129 Uiso 0.41(3) 1 calc R U P B 5
H8E H 0.988687 0.429758 0.087433 0.129 Uiso 0.41(3) 1 calc R U P B 5
H8F H 0.901945 0.468563 0.067561 0.129 Uiso 0.41(3) 1 calc R U P B 5
C9' C 0.9710(15) 0.479(3) 0.249(3) 0.098(11) Uani 0.41(3) 1 d D U P B 5
H9D H 0.959916 0.553770 0.219534 0.147 Uiso 0.41(3) 1 calc R U P B 5
H9E H 1.025594 0.465345 0.260569 0.147 Uiso 0.41(3) 1 calc R U P B 5
H9F H 0.952772 0.478846 0.307141 0.147 Uiso 0.41(3) 1 calc R U P B 5
C10' C 0.967(3) 0.267(2) 0.220(3) 0.097(4) Uani 0.41(3) 1 d D . P B 5
H10D H 0.959246 0.251487 0.281762 0.145 Uiso 0.41(3) 1 calc R U P B 5
H10E H 1.020654 0.268991 0.217986 0.145 Uiso 0.41(3) 1 calc R U P B 5
H10F H 0.942222 0.206234 0.179517 0.145 Uiso 0.41(3) 1 calc R U P B 5
C11 C 0.7647(3) 0.6525(5) 0.3086(4) 0.0388(15) Uani 1 1 d . . . . .
C12 C 0.7640(3) 0.7546(5) 0.2576(4) 0.0362(14) Uani 1 1 d . . . . .
C13 C 0.8027(3) 0.8527(5) 0.2937(4) 0.0415(15) Uani 1 1 d . . . . .
C14 C 0.8442(4) 0.8434(6) 0.3814(5) 0.0508(18) Uani 1 1 d . . . . .
H14 H 0.870674 0.909945 0.407279 0.061 Uiso 1 1 calc R U . . .
C15 C 0.8493(4) 0.7430(6) 0.4333(4) 0.0480(17) Uani 1 1 d . . . . .
C16 C 0.8073(4) 0.6464(5) 0.3965(4) 0.0429(15) Uani 1 1 d . . . . .
C17 C 0.8017(4) 0.9645(5) 0.2424(5) 0.0573(19) Uani 1 1 d . . . . .
H17A H 0.818550 0.950423 0.184867 0.086 Uiso 1 1 calc R U . . .
H17B H 0.835666 1.020210 0.278252 0.086 Uiso 1 1 calc R U . . .
H17C H 0.750269 0.995713 0.230658 0.086 Uiso 1 1 calc R U . . .
C18 C 0.8984(4) 0.7384(7) 0.5254(5) 0.072(2) Uani 1 1 d . . . . .
H18A H 0.927832 0.666499 0.531399 0.108 Uiso 1 1 calc R U . . .
H18B H 0.866628 0.740751 0.571920 0.108 Uiso 1 1 calc R U . . .
H18C H 0.932840 0.804778 0.532940 0.108 Uiso 1 1 calc R U . . .
C19 C 0.7225(3) 0.7309(5) 0.1661(4) 0.0384(15) Uani 1 1 d . . . . .
C20 C 0.6676(4) 0.7504(6) 0.0220(5) 0.0580(19) Uani 1 1 d . . . . .
H20A H 0.692155 0.754478 -0.031892 0.070 Uiso 1 1 calc R U . . .
H20B H 0.617421 0.787680 0.007305 0.070 Uiso 1 1 calc R U . . .
C21 C 0.6598(4) 0.6242(6) 0.0503(4) 0.0467(16) Uani 1 1 d . . . . .
C22 C 0.5776(4) 0.5880(7) 0.0396(5) 0.071(2) Uani 1 1 d . . . . .
H22A H 0.574609 0.509199 0.062731 0.107 Uiso 1 1 calc R U . . .
H22B H 0.554386 0.590276 -0.024560 0.107 Uiso 1 1 calc R U . . .
H22C H 0.550801 0.641177 0.073589 0.107 Uiso 1 1 calc R U . . .
C23 C 0.7052(5) 0.5413(7) 0.0028(5) 0.069(2) Uani 1 1 d . . . . .
H23A H 0.702527 0.463299 0.027654 0.104 Uiso 1 1 calc R U . . .
H23B H 0.757978 0.566675 0.012124 0.104 Uiso 1 1 calc R U . . .
H23C H 0.684437 0.540319 -0.062094 0.104 Uiso 1 1 calc R U . . .
C24 C 0.7996(4) 0.5323(6) 0.4315(4) 0.0481(16) Uani 1 1 d . . . . .
C25 C 0.8157(6) 0.3758(8) 0.5183(6) 0.107(4) Uani 1 1 d . . . . .
H25A H 0.799289 0.355243 0.575756 0.128 Uiso 1 1 calc R U . . .
H25B H 0.861635 0.330787 0.513665 0.128 Uiso 1 1 calc R U . . .
C26 C 0.7535(4) 0.3497(6) 0.4387(5) 0.0564(19) Uani 1 1 d . . . . .
C27 C 0.6769(5) 0.3461(9) 0.4638(7) 0.118(4) Uani 1 1 d . . . . .
H27A H 0.638428 0.342352 0.408850 0.177 Uiso 1 1 calc R U . . .
H27B H 0.669220 0.416052 0.497960 0.177 Uiso 1 1 calc R U . . .
H27C H 0.672890 0.277710 0.501184 0.177 Uiso 1 1 calc R U . . .
C28 C 0.7707(5) 0.2406(7) 0.3935(6) 0.089(3) Uani 1 1 d . . . . .
H28A H 0.731294 0.226286 0.340644 0.133 Uiso 1 1 calc R U . . .
H28B H 0.772409 0.175879 0.435977 0.133 Uiso 1 1 calc R U . . .
H28C H 0.819690 0.247877 0.374221 0.133 Uiso 1 1 calc R U . . .

loop_
_atom_site_aniso_label
_atom_site_aniso_U_11
_atom_site_aniso_U_22
_atom_site_aniso_U_33
_atom_site_aniso_U_23
_atom_site_aniso_U_13
_atom_site_aniso_U_12
Ir1 0.03253(13) 0.04117(14) 0.04377(14) -0.00718(13) 0.01047(9) -0.00491(13)
O1 0.030(2) 0.052(3) 0.054(3) -0.010(2) 0.012(2) -0.010(2)
O2 0.061(7) 0.054(6) 0.113(11) -0.018(6) 0.046(9) -0.020(5)
O2' 0.061(7) 0.054(6) 0.113(11) -0.018(6) 0.046(9) -0.020(5)
O3 0.043(3) 0.037(2) 0.067(3) -0.009(2) 0.018(2) -0.003(2)
O4 0.050(3) 0.066(4) 0.159(6) -0.050(4) 0.038(4) -0.015(3)
O5 0.043(3) 0.051(3) 0.055(3) 0.008(2) 0.010(2) -0.001(2)
O6 0.078(4) 0.070(4) 0.048(3) 0.003(3) -0.002(2) -0.004(3)
O7 0.046(3) 0.081(4) 0.093(4) -0.016(3) 0.017(3) -0.004(3)
N1 0.028(3) 0.046(3) 0.047(3) -0.005(2) 0.007(2) -0.005(2)
N2 0.050(4) 0.043(3) 0.050(3) 0.001(2) 0.009(3) -0.001(3)
C1 0.038(4) 0.051(4) 0.067(4) -0.011(4) 0.017(3) -0.013(3)
C2 0.039(4) 0.065(4) 0.046(4) -0.003(3) 0.009(3) 0.000(3)
C3 0.079(7) 0.085(7) 0.202(12) 0.005(7) 0.087(8) -0.013(5)
C4 0.053(5) 0.120(7) 0.082(6) -0.038(5) 0.025(5) 0.008(5)
C5 0.075(7) 0.130(8) 0.072(6) -0.024(6) -0.002(5) 0.014(6)
C6 0.041(4) 0.052(4) 0.066(5) -0.004(3) 0.017(4) -0.002(4)
C7 0.039(5) 0.042(6) 0.076(11) -0.005(8) 0.020(5) 0.003(4)
C8 0.043(10) 0.120(18) 0.120(19) 0.041(16) 0.035(12) 0.033(11)
C9 0.032(8) 0.113(14) 0.099(16) 0.016(11) -0.015(10) 0.000(8)
C10 0.054(6) 0.071(6) 0.165(11) 0.010(6) 0.018(7) 0.018(5)
C7' 0.039(5) 0.042(6) 0.076(11) -0.005(8) 0.020(5) 0.003(4)
C8' 0.074(18) 0.12(2) 0.08(2) 0.028(16) 0.041(16) 0.005(17)
C9' 0.037(12) 0.12(2) 0.13(3) -0.02(2) -0.013(17) 0.008(14)
C10' 0.054(6) 0.071(6) 0.165(11) 0.010(6) 0.018(7) 0.018(5)
C11 0.029(4) 0.052(4) 0.039(4) -0.003(3) 0.015(3) 0.001(3)
C12 0.025(3) 0.040(3) 0.046(4) -0.012(3) 0.014(3) -0.002(2)
C13 0.032(4) 0.041(4) 0.055(4) -0.012(3) 0.018(3) -0.005(3)
C14 0.040(4) 0.058(5) 0.058(5) -0.023(4) 0.020(4) -0.013(3)
C15 0.037(4) 0.061(5) 0.048(4) -0.020(3) 0.013(3) -0.010(3)
C16 0.034(4) 0.047(4) 0.050(4) -0.003(3) 0.014(3) -0.002(3)
C17 0.046(4) 0.047(4) 0.080(5) -0.010(4) 0.016(4) -0.010(3)
C18 0.065(6) 0.088(6) 0.059(5) -0.018(4) -0.002(4) -0.027(5)
C19 0.018(3) 0.044(4) 0.056(4) -0.004(3) 0.015(3) 0.001(3)
C20 0.044(5) 0.078(5) 0.049(4) 0.002(4) 0.001(4) -0.009(4)
C21 0.035(4) 0.068(5) 0.035(4) -0.006(3) 0.000(3) -0.009(3)
C22 0.043(5) 0.105(6) 0.059(5) 0.015(4) -0.009(4) -0.028(4)
C23 0.082(6) 0.082(6) 0.048(4) -0.014(4) 0.021(4) -0.001(5)
C24 0.043(4) 0.057(4) 0.046(4) -0.003(3) 0.011(3) -0.002(3)
C25 0.144(10) 0.087(7) 0.075(7) 0.021(5) -0.020(6) -0.017(7)
C26 0.067(5) 0.050(4) 0.055(5) 0.008(3) 0.019(4) -0.005(4)
C27 0.089(8) 0.149(10) 0.134(9) 0.079(7) 0.072(7) 0.026(7)
C28 0.121(9) 0.060(5) 0.092(7) 0.024(5) 0.035(6) 0.012(5)

loop_
_atom_type_symbol
_atom_type_description
_atom_type_scat_dispersion_real
_atom_type_scat_dispersion_imag
_atom_type_scat_source
C C 0.0033 0.0016 'International Tables Vol C Tables 4.2.6.8 and 6.1.1.4'
H H 0.0000 0.0000 'International Tables Vol C Tables 4.2.6.8 and 6.1.1.4'
N N 0.0061 0.0033 'International Tables Vol C Tables 4.2.6.8 and 6.1.1.4'
O O 0.0106 0.0060 'International Tables Vol C Tables 4.2.6.8 and 6.1.1.4'
Ir Ir -1.4442 7.9887 'International Tables Vol C Tables 4.2.6.8 and 6.1.1.4'

loop_
_geom_angle_atom_site_label_1
_geom_angle_atom_site_label_2
_geom_angle_atom_site_label_3
_geom_angle
C11 Ir1 N1 79.2(2)
C11 Ir1 O3 83.8(2)
N1 Ir1 O3 90.11(18)
C11 Ir1 O1 93.0(2)
N1 Ir1 O1 89.28(18)
O3 Ir1 O1 176.79(16)
C11 Ir1 N2 78.9(2)
N1 Ir1 N2 158.1(2)
O3 Ir1 N2 87.79(19)
O1 Ir1 N2 91.60(19)
C11 Ir1 O7 172.8(2)
N1 Ir1 O7 97.2(2)
O3 Ir1 O7 90.04(17)
O1 Ir1 O7 93.16(17)
N2 Ir1 O7 104.6(2)
C1 O1 Ir1 123.6(4)
C6 O3 Ir1 128.2(4)
C19 O5 C20 105.8(5)
C24 O6 C25 104.9(6)
Ir1 O7 H7A 109.1
Ir1 O7 H7B 109.2
H7A O7 H7B 109.5
C19 N1 C21 108.7(5)
C19 N1 Ir1 114.1(4)
C21 N1 Ir1 136.8(4)
C24 N2 C26 109.2(5)
C24 N2 Ir1 111.9(4)
C26 N2 Ir1 138.8(4)
O1 C1 O2' 123.5(11)
O1 C1 O2 123.3(9)
O1 C1 C2 116.3(6)
O2' C1 C2 114.5(11)
O2 C1 C2 117.9(8)
C4 C2 C3 110.1(7)
C4 C2 C1 112.8(6)
C3 C2 C1 109.2(6)
C4 C2 C5 107.6(6)
C3 C2 C5 108.6(7)
C1 C2 C5 108.5(6)
C2 C3 H3A 109.5
C2 C3 H3B 109.5
H3A C3 H3B 109.5
C2 C3 H3C 109.5
H3A C3 H3C 109.5
H3B C3 H3C 109.5
C2 C4 H4A 109.5
C2 C4 H4B 109.5
H4A C4 H4B 109.5
C2 C4 H4C 109.5
H4A C4 H4C 109.5
H4B C4 H4C 109.5
C2 C5 H5A 109.5
C2 C5 H5B 109.5
H5A C5 H5B 109.5
C2 C5 H5C 109.5
H5A C5 H5C 109.5
H5B C5 H5C 109.5
O4 C6 O3 124.1(7)
O4 C6 C7' 116.2(11)
O3 C6 C7' 119.7(11)
O4 C6 C7 123.3(10)
O3 C6 C7 111.2(10)
C8 C7 C10 110.3(9)
C8 C7 C9 109.7(9)
C10 C7 C9 109.1(9)
C8 C7 C6 105.8(11)
C10 C7 C6 109(2)
C9 C7 C6 112.7(12)
C7 C8 H8A 109.5
C7 C8 H8B 109.5
H8A C8 H8B 109.5
C7 C8 H8C 109.5
H8A C8 H8C 109.5
H8B C8 H8C 109.5
C7 C9 H9A 109.5
C7 C9 H9B 109.5
H9A C9 H9B 109.5
C7 C9 H9C 109.5
H9A C9 H9C 109.5
H9B C9 H9C 109.5
C7 C10 H10A 109.5
C7 C10 H10B 109.5
H10A C10 H10B 109.5
C7 C10 H10C 109.5
H10A C10 H10C 109.5
H10B C10 H10C 109.5
C8' C7' C10' 110.8(10)
C8' C7' C9' 110.2(10)
C10' C7' C9' 109.7(10)
C8' C7' C6 110.8(17)
C10' C7' C6 111(3)
C9' C7' C6 104.4(17)
C7' C8' H8D 109.5
C7' C8' H8E 109.5
H8D C8' H8E 109.5
C7' C8' H8F 109.5
H8D C8' H8F 109.5
H8E C8' H8F 109.5
C7' C9' H9D 109.5
C7' C9' H9E 109.5
H9D C9' H9E 109.5
C7' C9' H9F 109.5
H9D C9' H9F 109.5
H9E C9' H9F 109.5
C7' C10' H10D 109.5
C7' C10' H10E 109.5
H10D C10' H10E 109.5
C7' C10' H10F 109.5
H10D C10' H10F 109.5
H10E C10' H10F 109.5
C16 C11 C12 120.3(6)
C16 C11 Ir1 119.5(5)
C12 C11 Ir1 119.7(4)
C13 C12 C11 121.1(6)
C13 C12 C19 130.9(6)
C11 C12 C19 107.9(5)
C12 C13 C14 116.9(6)
C12 C13 C17 122.8(6)
C14 C13 C17 120.4(6)
C15 C14 C13 124.2(6)
C15 C14 H14 117.9
C13 C14 H14 117.9
C14 C15 C16 117.7(6)
C14 C15 C18 120.9(6)
C16 C15 C18 121.3(7)
C15 C16 C11 119.6(6)
C15 C16 C24 131.8(6)
C11 C16 C24 108.5(6)
C13 C17 H17A 109.5
C13 C17 H17B 109.5
H17A C17 H17B 109.5
C13 C17 H17C 109.5
H17A C17 H17C 109.5
H17B C17 H17C 109.5
C15 C18 H18A 109.5
C15 C18 H18B 109.5
H18A C18 H18B 109.5
C15 C18 H18C 109.5
H18A C18 H18C 109.5
H18B C18 H18C 109.5
N1 C19 O5 117.1(6)
N1 C19 C12 119.0(6)
O5 C19 C12 123.8(5)
O5 C20 C21 106.2(5)
O5 C20 H20A 110.5
C21 C20 H20A 110.5
O5 C20 H20B 110.5
C21 C20 H20B 110.5
H20A C20 H20B 108.7
N1 C21 C22 110.0(5)
N1 C21 C23 108.6(5)
C22 C21 C23 111.9(6)
N1 C21 C20 101.5(5)
C22 C21 C20 111.7(6)
C23 C21 C20 112.7(6)
C21 C22 H22A 109.5
C21 C22 H22B 109.5
H22A C22 H22B 109.5
C21 C22 H22C 109.5
H22A C22 H22C 109.5
H22B C22 H22C 109.5
C21 C23 H23A 109.5
C21 C23 H23B 109.5
H23A C23 H23B 109.5
C21 C23 H23C 109.5
H23A C23 H23C 109.5
H23B C23 H23C 109.5
N2 C24 O6 115.6(6)
N2 C24 C16 120.7(6)
O6 C24 C16 123.6(6)
O6 C25 C26 106.7(6)
O6 C25 H25A 110.4
C26 C25 H25A 110.4
O6 C25 H25B 110.4
C26 C25 H25B 110.4
H25A C25 H25B 108.6
N2 C26 C28 112.6(6)
N2 C26 C27 109.2(6)
C28 C26 C27 111.6(7)
N2 C26 C25 99.9(6)
C28 C26 C25 110.1(7)
C27 C26 C25 113.0(8)
C26 C27 H27A 109.5
C26 C27 H27B 109.5
H27A C27 H27B 109.5
C26 C27 H27C 109.5
H27A C27 H27C 109.5
H27B C27 H27C 109.5
C26 C28 H28A 109.5
C26 C28 H28B 109.5
H28A C28 H28B 109.5
C26 C28 H28C 109.5
H28A C28 H28C 109.5
H28B C28 H28C 109.5

loop_
_geom_bond_atom_site_label_1
_geom_bond_atom_site_label_2
_geom_bond_distance
Ir1 C11 1.937(6)
Ir1 N1 2.044(5)
Ir1 O3 2.045(4)
Ir1 O1 2.063(4)
Ir1 N2 2.083(5)
Ir1 O7 2.201(5)
O1 C1 1.262(7)
O2 C1 1.280(9)
O2' C1 1.271(10)
O3 C6 1.242(7)
O4 C6 1.233(8)
O5 C19 1.333(7)
O5 C20 1.457(7)
O6 C24 1.342(7)
O6 C25 1.454(9)
O7 H7A 0.8501
O7 H7B 0.8501
N1 C19 1.298(7)
N1 C21 1.485(7)
N2 C24 1.303(8)
N2 C26 1.487(8)
C1 C2 1.530(9)
C2 C4 1.520(9)
C2 C3 1.528(10)
C2 C5 1.535(10)
C3 H3A 0.9800
C3 H3B 0.9800
C3 H3C 0.9800
C4 H4A 0.9800
C4 H4B 0.9800
C4 H4C 0.9800
C5 H5A 0.9800
C5 H5B 0.9800
C5 H5C 0.9800
C6 C7' 1.546(12)
C6 C7 1.547(10)
C7 C8 1.518(9)
C7 C10 1.519(9)
C7 C9 1.523(9)
C8 H8A 0.9800
C8 H8B 0.9800
C8 H8C 0.9800
C9 H9A 0.9800
C9 H9B 0.9800
C9 H9C 0.9800
C10 H10A 0.9800
C10 H10B 0.9800
C10 H10C 0.9800
C7' C8' 1.516(9)
C7' C10' 1.518(9)
C7' C9' 1.520(9)
C8' H8D 0.9800
C8' H8E 0.9800
C8' H8F 0.9800
C9' H9D 0.9800
C9' H9E 0.9800
C9' H9F 0.9800
C10' H10D 0.9800
C10' H10E 0.9800
C10' H10F 0.9800
C11 C16 1.406(8)
C11 C12 1.407(8)
C12 C13 1.389(8)
C12 C19 1.468(8)
C13 C14 1.398(9)
C13 C17 1.503(9)
C14 C15 1.392(9)
C14 H14 0.9500
C15 C16 1.404(8)
C15 C18 1.505(9)
C16 C24 1.436(9)
C17 H17A 0.9800
C17 H17B 0.9800
C17 H17C 0.9800
C18 H18A 0.9800
C18 H18B 0.9800
C18 H18C 0.9800
C20 C21 1.532(9)
C20 H20A 0.9900
C20 H20B 0.9900
C21 C22 1.517(9)
C21 C23 1.519(9)
C22 H22A 0.9800
C22 H22B 0.9800
C22 H22C 0.9800
C23 H23A 0.9800
C23 H23B 0.9800
C23 H23C 0.9800
C25 C26 1.515(11)
C25 H25A 0.9900
C25 H25B 0.9900
C26 C28 1.490(10)
C26 C27 1.494(10)
C27 H27A 0.9800
C27 H27B 0.9800
C27 H27C 0.9800
C28 H28A 0.9800
C28 H28B 0.9800
C28 H28C 0.9800

loop_
_geom_hbond_atom_site_label_D
_geom_hbond_atom_site_label_H
_geom_hbond_atom_site_label_A
_geom_hbond_distance_DH
_geom_hbond_distance_HA
_geom_hbond_distance_DA
_geom_hbond_angle_DHA
_geom_hbond_publ_flag
O7 H7A O2 0.85 1.80 2.531(15) 143.6 yes
O7 H7A O2' 0.85 1.84 2.49(2) 131.9 yes
O7 H7B O4 0.85 1.91 2.587(7) 136.0 yes

loop_
_geom_torsion_atom_site_label_1
_geom_torsion_atom_site_label_2
_geom_torsion_atom_site_label_3
_geom_torsion_atom_site_label_4
_geom_torsion
Ir1 O1 C1 O2' -26.8(16)
Ir1 O1 C1 O2 19.5(14)
Ir1 O1 C1 C2 -178.8(4)
O1 C1 C2 C4 -25.6(9)
O2' C1 C2 C4 180.0(13)
O2 C1 C2 C4 137.2(12)
O1 C1 C2 C3 -148.3(7)
O2' C1 C2 C3 57.2(14)
O2 C1 C2 C3 14.5(13)
O1 C1 C2 C5 93.5(8)
O2' C1 C2 C5 -61.0(14)
O2 C1 C2 C5 -103.7(12)
Ir1 O3 C6 O4 7.6(11)
Ir1 O3 C6 C7' -174.7(11)
Ir1 O3 C6 C7 -159.6(7)
O4 C6 C7 C8 120.5(12)
O3 C6 C7 C8 -72.2(12)
O4 C6 C7 C10 1.8(16)
O3 C6 C7 C10 169.1(11)
O4 C6 C7 C9 -119.7(15)
O3 C6 C7 C9 47.6(14)
O4 C6 C7' C8' 89(2)
O3 C6 C7' C8' -88.6(19)
O4 C6 C7' C10' -34(2)
O3 C6 C7' C10' 148.1(16)
O4 C6 C7' C9' -152.1(16)
O3 C6 C7' C9' 30.0(18)
C16 C11 C12 C13 -2.6(9)
Ir1 C11 C12 C13 -174.9(4)
C16 C11 C12 C19 173.5(5)
Ir1 C11 C12 C19 1.2(6)
C11 C12 C13 C14 2.3(9)
C19 C12 C13 C14 -172.8(6)
C11 C12 C13 C17 -178.3(6)
C19 C12 C13 C17 6.7(10)
C12 C13 C14 C15 0.5(9)
C17 C13 C14 C15 -179.0(6)
C13 C14 C15 C16 -2.9(10)
C13 C14 C15 C18 176.8(6)
C14 C15 C16 C11 2.6(9)
C18 C15 C16 C11 -177.2(6)
C14 C15 C16 C24 -179.6(6)
C18 C15 C16 C24 0.7(11)
C12 C11 C16 C15 0.0(9)
Ir1 C11 C16 C15 172.4(5)
C12 C11 C16 C24 -178.3(5)
Ir1 C11 C16 C24 -5.9(7)
C21 N1 C19 O5 1.3(7)
Ir1 N1 C19 O5 175.6(4)
C21 N1 C19 C12 -176.3(5)
Ir1 N1 C19 C12 -2.1(7)
C20 O5 C19 N1 4.3(7)
C20 O5 C19 C12 -178.2(5)
C13 C12 C19 N1 176.2(6)
C11 C12 C19 N1 0.7(7)
C13 C12 C19 O5 -1.2(10)
C11 C12 C19 O5 -176.8(5)
C19 O5 C20 C21 -7.8(7)
C19 N1 C21 C22 -124.3(6)
Ir1 N1 C21 C22 63.4(8)
C19 N1 C21 C23 112.9(6)
Ir1 N1 C21 C23 -59.4(8)
C19 N1 C21 C20 -6.0(7)
Ir1 N1 C21 C20 -178.3(5)
O5 C20 C21 N1 8.2(7)
O5 C20 C21 C22 125.3(6)
O5 C20 C21 C23 -107.8(6)
C26 N2 C24 O6 5.5(8)
Ir1 N2 C24 O6 -178.0(4)
C26 N2 C24 C16 -173.2(6)
Ir1 N2 C24 C16 3.3(8)
C25 O6 C24 N2 7.3(9)
C25 O6 C24 C16 -174.1(7)
C15 C16 C24 N2 -176.7(6)
C11 C16 C24 N2 1.3(8)
C15 C16 C24 O6 4.7(11)
C11 C16 C24 O6 -177.3(6)
C24 O6 C25 C26 -16.6(9)
C24 N2 C26 C28 -131.7(7)
Ir1 N2 C26 C28 53.2(10)
C24 N2 C26 C27 103.8(8)
Ir1 N2 C26 C27 -71.3(9)
C24 N2 C26 C25 -14.9(8)
Ir1 N2 C26 C25 170.0(6)
O6 C25 C26 N2 18.7(9)
O6 C25 C26 C28 137.3(7)
O6 C25 C26 C27 -97.1(9)
